data_4510955
loop_
_publ_author_name
'Di Nicola, Corrado'
'Garau, Federica'
'Gazzano, Massimo'
'Monari, Magda'
'Pandolfo, Luciano'
'Pettinari, Claudio'
'Pettinari, Riccardo'

_publ_section_title
;
 Reactions of a Coordination Polymer Based on the Triangular Cluster
 [Cu3(\m3-OH)(\m-pz)3]2+with Strong Acids. Crystal Structure and
 Supramolecular Assemblies of New Mono-, Tri-, and Hexanuclear Complexes
 and Coordination Polymers
;
_journal_issue 7
_journal_name_full 'Crystal Growth &amp; Design'
_journal_page_first 3120
_journal_paper_doi 10.1021/cg1002397
_journal_volume 10
_journal_year 2010
_chemical_formula_sum 'C20 H24 Cu3 F6 N12 O8 S2'
_chemical_formula_weight 929.25
_chemical_name_systematic
;
 ?
;
_space_group_IT_number 14
_symmetry_cell_setting monoclinic
_symmetry_space_group_name_Hall '-P 2ybc'
_symmetry_space_group_name_H-M 'P 1 21/c 1'
_atom_sites_solution_hydrogens geom
_atom_sites_solution_primary direct
_atom_sites_solution_secondary difmap
_audit_creation_method SHELXL-97
_cell_angle_alpha 90.00
_cell_angle_beta 97.9970(10)
_cell_angle_gamma 90.00
_cell_formula_units_Z 4
_cell_length_a 20.1679(15)
_cell_length_b 14.2407(10)
_cell_length_c 12.0331(9)
_cell_measurement_temperature 296(2)
_cell_volume 3422.4(4)
_computing_cell_refinement SMART
_computing_data_collection SMART
_computing_data_reduction SAINT+
_computing_molecular_graphics 'SCHAKAL99 (Keller 1999)'
_computing_publication_material 'SHELXL-97 (Sheldrick, 1997)'
_computing_structure_refinement 'SHELXL-97 (Sheldrick, 1997)'
_computing_structure_solution 'SIR-97 (Giacovazzo, 1997)'
_diffrn_ambient_temperature 296(2)
_diffrn_measured_fraction_theta_full 0.975
_diffrn_measured_fraction_theta_max 0.975
_diffrn_measurement_device_type 'Bruker SMART Apex II CCD'
_diffrn_measurement_method 'phi and omega scans'
_diffrn_radiation_monochromator graphite
_diffrn_radiation_source 'fine-focus sealed tube'
_diffrn_radiation_type MoK\a
_diffrn_radiation_wavelength 0.71073
_diffrn_reflns_av_R_equivalents 0.0334
_diffrn_reflns_av_sigmaI/netI 0.0387
_diffrn_reflns_limit_h_max 26
_diffrn_reflns_limit_h_min -26
_diffrn_reflns_limit_k_max 18
_diffrn_reflns_limit_k_min -18
_diffrn_reflns_limit_l_max 15
_diffrn_reflns_limit_l_min -15
_diffrn_reflns_number 28520
_diffrn_reflns_theta_full 28.00
_diffrn_reflns_theta_max 28.00
_diffrn_reflns_theta_min 1.76
_exptl_absorpt_coefficient_mu 2.063
_exptl_absorpt_correction_T_max 0.678
_exptl_absorpt_correction_T_min 0.567
_exptl_absorpt_correction_type empirical
_exptl_absorpt_process_details SADABS
_exptl_crystal_colour dark-blue
_exptl_crystal_density_diffrn 1.804
_exptl_crystal_density_method 'not measured'
_exptl_crystal_description prism
_exptl_crystal_F_000 1860
_exptl_crystal_size_max 0.35
_exptl_crystal_size_mid 0.23
_exptl_crystal_size_min 0.20
_refine_diff_density_max 0.560
_refine_diff_density_min -0.429
_refine_diff_density_rms 0.063
_refine_ls_extinction_method none
_refine_ls_goodness_of_fit_ref 1.021
_refine_ls_hydrogen_treatment mixed
_refine_ls_matrix_type full
_refine_ls_number_parameters 497
_refine_ls_number_reflns 8050
_refine_ls_number_restraints 4
_refine_ls_restrained_S_all 1.021
_refine_ls_R_factor_all 0.0737
_refine_ls_R_factor_gt 0.0362
_refine_ls_shift/su_max 0.001
_refine_ls_shift/su_mean 0.000
_refine_ls_structure_factor_coef Fsqd
_refine_ls_weighting_details 'calc w=1/[\s^2^(Fo^2^)+(0.0563P)^2^+0.0000P] where P=(Fo^2^+2Fc^2^)/3'
_refine_ls_weighting_scheme calc
_refine_ls_wR_factor_gt 0.0913
_refine_ls_wR_factor_ref 0.1040
_reflns_number_gt 5073
_reflns_number_total 8050
_reflns_threshold_expression >2\s(I)
_cod_data_source_file Compd-7t.cif
_cod_data_source_block cmpd7t
_cod_depositor_comments
;
The following automatic conversions were performed:

'_symmetry_cell_setting' value 'Monoclinic' changed to 'monoclinic'
according to
/usr/data/users/saulius/automatic-downloads/retrospective/ACS/lib/dictionaries/cif_core.dic
dictionary named 'cif_core.dic' version 2.4.2 from 2011-04-26.

Automatic conversion script
Id: cif_fix_values 2281 2013-09-26 08:29:07Z andrius 
;
_cod_original_sg_symbol_H-M P2(1)/c
_cod_database_code 4510955

loop_
_symmetry_equiv_pos_as_xyz
'x, y, z'
'-x, y+1/2, -z+1/2'
'-x, -y, -z'
'x, -y-1/2, z-1/2'

loop_
_atom_site_label
_atom_site_type_symbol
_atom_site_fract_x
_atom_site_fract_y
_atom_site_fract_z
_atom_site_U_iso_or_equiv
_atom_site_adp_type
_atom_site_occupancy
_atom_site_symmetry_multiplicity
_atom_site_calc_flag
_atom_site_refinement_flags
_atom_site_disorder_assembly
_atom_site_disorder_group
Cu1 Cu 0.209126(18) 0.58897(2) 0.15532(3) 0.05045(11) Uani 1 1 d . . .
Cu2 Cu 0.257148(18) 0.40458(2) 0.01236(3) 0.05001(11) Uani 1 1 d . . .
Cu3 Cu 0.332254(18) 0.61411(2) -0.00192(3) 0.04975(11) Uani 1 1 d . . .
S1 S 0.36682(4) 0.49048(6) 0.23406(6) 0.0538(2) Uani 1 1 d . . .
N3 N 0.18622(13) 0.39241(16) 0.1054(2) 0.0534(6) Uani 1 1 d . . .
N1 N 0.25122(12) 0.71065(17) 0.1408(2) 0.0543(6) Uani 1 1 d . . .
N4 N 0.16282(12) 0.46934(18) 0.1558(2) 0.0543(6) Uani 1 1 d . . .
N2 N 0.30162(12) 0.72036(16) 0.0776(2) 0.0541(6) Uani 1 1 d . . .
O1 O 0.25040(9) 0.54462(13) 0.02432(16) 0.0467(5) Uani 1 1 d D . .
N7 N 0.15992(12) 0.63809(19) 0.2749(2) 0.0584(7) Uani 1 1 d . . .
N5 N 0.32457(12) 0.42368(17) -0.0866(2) 0.0532(6) Uani 1 1 d . . .
N6 N 0.35507(12) 0.50839(17) -0.0925(2) 0.0515(6) Uani 1 1 d . . .
F1 F 0.48525(12) 0.4368(3) 0.3243(2) 0.1360(12) Uani 1 1 d . . .
F2 F 0.44036(17) 0.5321(2) 0.4190(3) 0.1665(15) Uani 1 1 d . . .
F3 F 0.41043(14) 0.3950(2) 0.4124(3) 0.1378(12) Uani 1 1 d . . .
O4 O 0.40248(11) 0.55212(17) 0.16845(19) 0.0708(6) Uani 1 1 d . . .
C9 C 0.35015(18) 0.3668(2) -0.1570(3) 0.0684(9) Uani 1 1 d . . .
H9 H 0.3380 0.3042 -0.1692 0.082 Uiso 1 1 calc R . .
C4 C 0.14841(17) 0.3195(2) 0.1264(3) 0.0693(9) Uani 1 1 d . . .
H4 H 0.1535 0.2585 0.1012 0.083 Uiso 1 1 calc R . .
C7 C 0.39858(16) 0.5007(2) -0.1668(3) 0.0620(8) Uani 1 1 d . . .
H7 H 0.4260 0.5486 -0.1864 0.074 Uiso 1 1 calc R . .
C2 C 0.28677(18) 0.8573(2) 0.1585(3) 0.0677(9) Uani 1 1 d . . .
H2 H 0.2912 0.9201 0.1798 0.081 Uiso 1 1 calc R . .
N12 N 0.47373(14) 0.6554(2) 0.0000(3) 0.0786(9) Uani 1 1 d . . .
H12N H 0.4832 0.6191 0.0571 0.094 Uiso 1 1 calc R . .
C1 C 0.24306(17) 0.7935(2) 0.1893(3) 0.0608(8) Uani 1 1 d . . .
H1A H 0.2118 0.8056 0.2374 0.073 Uiso 1 1 calc R . .
C6 C 0.11150(16) 0.4413(3) 0.2061(3) 0.0710(9) Uani 1 1 d . . .
H6 H 0.0862 0.4800 0.2463 0.085 Uiso 1 1 calc R . .
C3 C 0.32270(17) 0.8097(2) 0.0897(3) 0.0639(9) Uani 1 1 d . . .
H3 H 0.3572 0.8353 0.0556 0.077 Uiso 1 1 calc R . .
C5 C 0.10166(18) 0.3472(3) 0.1897(3) 0.0802(11) Uani 1 1 d . . .
H5 H 0.0695 0.3099 0.2165 0.096 Uiso 1 1 calc R . .
C16 C 0.41816(19) 0.7388(3) -0.1269(3) 0.0754(10) Uani 1 1 d . . .
H16 H 0.3831 0.7692 -0.1710 0.091 Uiso 1 1 calc R . .
C17 C 0.4841(3) 0.7442(4) -0.1414(5) 0.1137(17) Uani 1 1 d . . .
H17 H 0.5021 0.7779 -0.1964 0.136 Uiso 1 1 calc R . .
C18 C 0.5181(2) 0.6903(4) -0.0590(5) 0.1109(17) Uani 1 1 d . . .
H18 H 0.5640 0.6801 -0.0468 0.133 Uiso 1 1 calc R . .
C19 C 0.42904(17) 0.4623(3) 0.3537(3) 0.0677(9) Uani 1 1 d . . .
N11 N 0.41180(12) 0.68388(18) -0.0407(2) 0.0582(7) Uani 1 1 d . . .
N8 N 0.09873(13) 0.6746(2) 0.2532(2) 0.0715(8) Uani 1 1 d . . .
H8N H 0.0758 0.6785 0.1875 0.086 Uiso 1 1 calc R . .
C10 C 0.17788(18) 0.6475(2) 0.3830(3) 0.0675(9) Uani 1 1 d . . .
H10 H 0.2189 0.6287 0.4215 0.081 Uiso 1 1 calc R . .
C11 C 0.1279(2) 0.6887(3) 0.4315(3) 0.0866(12) Uani 1 1 d . . .
H11 H 0.1282 0.7031 0.5070 0.104 Uiso 1 1 calc R . .
C12 C 0.0782(2) 0.7042(3) 0.3473(4) 0.0903(12) Uani 1 1 d . . .
H12 H 0.0368 0.7309 0.3537 0.108 Uiso 1 1 calc R . .
N9 N 0.26031(13) 0.26654(17) -0.0060(2) 0.0571(6) Uani 1 1 d . . .
C13 C 0.29367(18) 0.2026(2) 0.0581(3) 0.0685(9) Uani 1 1 d . . .
H13 H 0.3237 0.2152 0.1223 0.082 Uiso 1 1 calc R . .
O3 O 0.34967(12) 0.40138(16) 0.1829(2) 0.0738(7) Uani 1 1 d . . .
N10 N 0.22383(14) 0.2183(2) -0.0880(2) 0.0711(8) Uani 1 1 d . . .
H10N H 0.1971 0.2434 -0.1417 0.085 Uiso 1 1 calc R . .
O2 O 0.31409(11) 0.53497(16) 0.28239(19) 0.0676(6) Uani 1 1 d . . .
O1W O 0.04381(16) 0.6359(2) 0.0299(2) 0.0941(8) Uani 1 1 d D . .
C8 C 0.39630(18) 0.4121(3) -0.2087(3) 0.0732(10) Uani 1 1 d . . .
H8 H 0.4211 0.3878 -0.2617 0.088 Uiso 1 1 calc R . .
C14 C 0.2777(2) 0.1147(3) 0.0165(4) 0.0930(13) Uani 1 1 d . . .
H14 H 0.2939 0.0576 0.0466 0.112 Uiso 1 1 calc R . .
C15 C 0.2341(2) 0.1281(3) -0.0761(4) 0.0922(13) Uani 1 1 d . . .
H15 H 0.2144 0.0814 -0.1237 0.111 Uiso 1 1 calc R . .
C20 C 0.0920(2) 0.4847(4) -0.3302(4) 0.0889(12) Uani 1 1 d . A .
F4 F 0.04787(18) 0.5499(3) -0.3481(3) 0.1743(16) Uani 1 1 d . . .
F5 F 0.14134(18) 0.5104(3) -0.3759(3) 0.1558(13) Uani 1 1 d . . .
F6 F 0.0692(2) 0.4110(3) -0.3839(3) 0.1837(18) Uani 1 1 d . . .
O5 O 0.1355(6) 0.5473(6) -0.1342(8) 0.109(3) Uani 0.83(2) 1 d P A 1
O6 O 0.1642(3) 0.3905(6) -0.1769(8) 0.0863(18) Uani 0.83(2) 1 d P A 1
O7 O 0.0515(3) 0.4289(13) -0.1538(8) 0.148(5) Uani 0.83(2) 1 d P A 1
S2 S 0.11343(4) 0.46115(8) -0.18250(8) 0.0700(3) Uani 1 1 d . . .
O7B O 0.0627(11) 0.4861(19) -0.1214(17) 0.071(8) Uani 0.17(2) 1 d P A 2
O5B O 0.1649(16) 0.542(3) -0.165(2) 0.071(8) Uani 0.17(2) 1 d P A 2
O6B O 0.133(5) 0.375(4) -0.185(4) 0.19(3) Uani 0.17(2) 1 d P A 2
H1 H 0.217(2) 0.557(5) -0.028(4) 0.227 Uiso 1 1 d D . .
H1W H 0.007(2) 0.620(5) 0.062(5) 0.227 Uiso 1 1 d D . .
H2W H 0.054(3) 0.595(4) -0.023(5) 0.227 Uiso 1 1 d D . .

loop_
_atom_site_aniso_label
_atom_site_aniso_U_11
_atom_site_aniso_U_22
_atom_site_aniso_U_33
_atom_site_aniso_U_23
_atom_site_aniso_U_13
_atom_site_aniso_U_12
Cu1 0.0491(2) 0.0474(2) 0.0555(2) -0.00268(16) 0.00959(17) 0.00171(16)
Cu2 0.0540(2) 0.0410(2) 0.0550(2) -0.00181(15) 0.00744(17) -0.00123(15)
Cu3 0.0470(2) 0.0438(2) 0.0590(2) 0.00103(16) 0.00942(17) -0.00180(15)
S1 0.0488(4) 0.0594(5) 0.0496(4) 0.0040(4) -0.0054(3) 0.0010(4)
N3 0.0524(15) 0.0487(14) 0.0582(16) 0.0024(12) 0.0047(12) -0.0098(11)
N1 0.0557(15) 0.0445(14) 0.0619(16) -0.0034(12) 0.0056(13) 0.0043(11)
N4 0.0444(14) 0.0573(15) 0.0615(16) 0.0040(12) 0.0079(12) -0.0006(11)
N2 0.0522(15) 0.0436(14) 0.0658(17) -0.0010(12) 0.0061(13) -0.0021(11)
O1 0.0457(11) 0.0420(11) 0.0527(12) -0.0028(9) 0.0078(9) -0.0011(8)
N7 0.0496(15) 0.0676(17) 0.0573(17) -0.0040(13) 0.0048(12) 0.0057(13)
N5 0.0569(15) 0.0512(15) 0.0511(15) -0.0062(12) 0.0060(12) 0.0014(12)
N6 0.0476(14) 0.0531(15) 0.0542(15) 0.0018(11) 0.0083(11) 0.0004(11)
F1 0.0617(15) 0.247(4) 0.0964(18) 0.039(2) 0.0002(13) 0.0462(19)
F2 0.199(3) 0.141(2) 0.124(2) -0.050(2) -0.103(2) 0.050(2)
F3 0.104(2) 0.175(3) 0.127(2) 0.096(2) -0.0096(17) 0.0001(18)
O4 0.0651(14) 0.0812(16) 0.0639(14) 0.0177(12) 0.0008(11) -0.0070(12)
C9 0.077(2) 0.058(2) 0.073(2) -0.0156(17) 0.0183(19) 0.0034(18)
C4 0.066(2) 0.058(2) 0.083(2) 0.0007(18) 0.0069(19) -0.0201(17)
C7 0.0558(19) 0.068(2) 0.065(2) 0.0038(17) 0.0177(16) 0.0049(16)
C2 0.079(2) 0.0437(18) 0.075(2) -0.0074(17) -0.0061(19) 0.0010(17)
N12 0.0534(18) 0.097(2) 0.083(2) -0.0006(18) -0.0014(16) -0.0011(16)
C1 0.069(2) 0.0494(18) 0.063(2) -0.0115(16) 0.0030(16) 0.0101(16)
C6 0.056(2) 0.077(3) 0.083(3) 0.005(2) 0.0208(18) -0.0073(18)
C3 0.067(2) 0.0478(19) 0.074(2) 0.0031(16) -0.0007(17) -0.0063(16)
C5 0.063(2) 0.081(3) 0.098(3) 0.007(2) 0.017(2) -0.027(2)
C16 0.078(3) 0.068(2) 0.080(3) 0.0157(19) 0.010(2) -0.0157(18)
C17 0.100(4) 0.123(4) 0.126(4) 0.013(3) 0.043(3) -0.049(3)
C18 0.057(3) 0.140(5) 0.140(5) -0.015(4) 0.028(3) -0.026(3)
C19 0.060(2) 0.081(3) 0.058(2) 0.005(2) -0.0063(17) 0.0019(18)
N11 0.0485(15) 0.0581(16) 0.0673(17) 0.0062(13) 0.0056(13) -0.0060(12)
N8 0.0542(17) 0.094(2) 0.0639(18) -0.0080(16) 0.0011(14) 0.0165(15)
C10 0.067(2) 0.076(2) 0.056(2) -0.0063(18) -0.0019(17) -0.0001(18)
C11 0.106(3) 0.097(3) 0.059(2) -0.016(2) 0.019(2) 0.007(2)
C12 0.074(3) 0.110(3) 0.091(3) -0.020(3) 0.023(2) 0.026(2)
N9 0.0672(17) 0.0469(14) 0.0549(15) -0.0025(12) 0.0008(13) -0.0015(12)
C13 0.076(2) 0.058(2) 0.067(2) 0.0093(17) -0.0023(18) 0.0067(17)
O3 0.0660(15) 0.0737(16) 0.0767(16) -0.0124(12) -0.0077(12) -0.0044(11)
N10 0.085(2) 0.0557(17) 0.0667(18) -0.0109(14) -0.0114(15) -0.0037(15)
O2 0.0593(13) 0.0744(15) 0.0685(15) 0.0064(12) 0.0065(11) 0.0157(11)
O1W 0.098(2) 0.112(2) 0.0691(18) 0.0144(16) -0.0004(15) -0.0163(18)
C8 0.069(2) 0.079(3) 0.075(2) -0.0124(19) 0.0236(19) 0.0140(19)
C14 0.115(4) 0.046(2) 0.115(4) 0.017(2) 0.008(3) 0.008(2)
C15 0.112(3) 0.050(2) 0.109(4) -0.021(2) -0.003(3) -0.006(2)
C20 0.080(3) 0.103(3) 0.077(3) 0.016(2) -0.014(2) -0.021(3)
F4 0.167(3) 0.245(4) 0.103(2) 0.051(2) -0.011(2) 0.107(3)
F5 0.157(3) 0.206(4) 0.113(2) 0.048(2) 0.050(2) -0.013(3)
F6 0.264(5) 0.157(3) 0.104(2) -0.002(2) -0.066(3) -0.059(3)
O5 0.126(7) 0.098(3) 0.089(5) -0.021(3) -0.031(4) 0.032(4)
O6 0.090(3) 0.073(3) 0.088(3) 0.006(2) -0.016(2) 0.014(2)
O7 0.079(3) 0.266(14) 0.098(5) 0.053(6) 0.011(3) -0.046(5)
S2 0.0578(5) 0.0882(7) 0.0607(5) 0.0127(5) -0.0034(4) 0.0002(5)
O7B 0.044(11) 0.105(16) 0.067(11) -0.028(10) 0.019(7) -0.030(8)
O5B 0.070(15) 0.082(16) 0.060(12) 0.001(10) 0.003(9) -0.029(11)
O6B 0.37(8) 0.10(3) 0.11(3) 0.05(2) 0.06(4) 0.13(4)

loop_
_atom_type_symbol
_atom_type_description
_atom_type_scat_dispersion_real
_atom_type_scat_dispersion_imag
_atom_type_scat_source
C C 0.0033 0.0016 'International Tables Vol C Tables 4.2.6.8 and 6.1.1.4'
H H 0.0000 0.0000 'International Tables Vol C Tables 4.2.6.8 and 6.1.1.4'
N N 0.0061 0.0033 'International Tables Vol C Tables 4.2.6.8 and 6.1.1.4'
O O 0.0106 0.0060 'International Tables Vol C Tables 4.2.6.8 and 6.1.1.4'
F F 0.0171 0.0103 'International Tables Vol C Tables 4.2.6.8 and 6.1.1.4'
Cu Cu 0.3201 1.2651 'International Tables Vol C Tables 4.2.6.8 and 6.1.1.4'
S S 0.1246 0.1234 'International Tables Vol C Tables 4.2.6.8 and 6.1.1.4'

loop_
_geom_angle_atom_site_label_1
_geom_angle_atom_site_label_2
_geom_angle_atom_site_label_3
_geom_angle
N4 Cu1 N1 174.70(10)
N4 Cu1 N7 91.02(11)
N1 Cu1 N7 91.11(11)
N4 Cu1 O1 88.76(9)
N1 Cu1 O1 88.62(9)
N7 Cu1 O1 174.02(9)
N3 Cu2 N5 176.00(10)
N3 Cu2 N9 90.76(10)
N5 Cu2 N9 91.98(10)
N3 Cu2 O1 89.12(9)
N5 Cu2 O1 88.00(9)
N9 Cu2 O1 177.17(9)
N2 Cu3 N6 174.36(10)
N2 Cu3 O1 88.94(9)
N6 Cu3 O1 88.29(9)
N2 Cu3 N11 92.79(10)
N6 Cu3 N11 89.64(10)
O1 Cu3 N11 175.64(9)
O2 S1 O3 114.76(15)
O2 S1 O4 114.20(15)
O3 S1 O4 114.48(16)
O2 S1 C19 104.27(16)
O3 S1 C19 104.09(16)
O4 S1 C19 103.09(15)
C4 N3 N4 107.3(3)
C4 N3 Cu2 131.7(2)
N4 N3 Cu2 120.75(18)
C1 N1 N2 107.6(3)
C1 N1 Cu1 131.7(2)
N2 N1 Cu1 120.66(18)
C6 N4 N3 107.5(3)
C6 N4 Cu1 132.0(2)
N3 N4 Cu1 120.34(18)
C3 N2 N1 106.6(3)
C3 N2 Cu3 132.5(2)
N1 N2 Cu3 120.80(18)
Cu1 O1 Cu3 114.65(9)
Cu1 O1 Cu2 114.42(9)
Cu3 O1 Cu2 114.68(9)
C10 N7 N8 106.0(3)
C10 N7 Cu1 131.3(2)
N8 N7 Cu1 122.6(2)
C9 N5 N6 106.8(3)
C9 N5 Cu2 132.2(2)
N6 N5 Cu2 120.99(18)
C7 N6 N5 107.7(3)
C7 N6 Cu3 131.5(2)
N5 N6 Cu3 120.78(18)
N5 C9 C8 110.8(3)
N3 C4 C5 110.0(3)
N6 C7 C8 109.4(3)
C1 C2 C3 104.8(3)
C18 N12 N11 110.9(4)
N1 C1 C2 110.4(3)
N4 C6 C5 109.6(3)
N2 C3 C2 110.6(3)
C4 C5 C6 105.6(3)
N11 C16 C17 109.7(4)
C18 C17 C16 105.9(4)
N12 C18 C17 107.3(4)
F2 C19 F3 106.7(4)
F2 C19 F1 107.6(4)
F3 C19 F1 106.1(3)
F2 C19 S1 111.2(3)
F3 C19 S1 112.3(3)
F1 C19 S1 112.5(3)
C16 N11 N12 106.2(3)
C16 N11 Cu3 130.4(2)
N12 N11 Cu3 120.1(2)
C12 N8 N7 110.4(3)
N7 C10 C11 110.5(3)
C12 C11 C10 105.5(3)
N8 C12 C11 107.6(3)
C13 N9 N10 105.1(3)
C13 N9 Cu2 130.1(2)
N10 N9 Cu2 124.7(2)
N9 C13 C14 110.1(3)
C15 N10 N9 111.2(3)
C9 C8 C7 105.2(3)
C15 C14 C13 105.6(3)
N10 C15 C14 108.0(3)
F5 C20 F4 106.8(4)
F5 C20 F6 105.5(5)
F4 C20 F6 108.4(4)
F5 C20 S2 112.9(3)
F4 C20 S2 111.5(4)
F6 C20 S2 111.4(3)
O5 S2 O7 115.0(4)
O5 S2 O6 114.3(5)
O7 S2 O6 114.1(7)
O5 S2 C20 105.3(5)
O7 S2 C20 101.7(3)
O6 S2 C20 104.5(4)
O5B S2 C20 93.4(10)

loop_
_geom_bond_atom_site_label_1
_geom_bond_atom_site_label_2
_geom_bond_distance
Cu1 N4 1.943(2)
Cu1 N1 1.948(2)
Cu1 N7 1.985(3)
Cu1 O1 1.9853(19)
Cu2 N3 1.943(3)
Cu2 N5 1.948(3)
Cu2 N9 1.980(2)
Cu2 O1 2.0054(19)
Cu3 N2 1.937(2)
Cu3 N6 1.951(2)
Cu3 O1 1.9873(19)
Cu3 N11 1.997(2)
S1 O2 1.429(2)
S1 O3 1.431(2)
S1 O4 1.438(2)
S1 C19 1.818(3)
N3 C4 1.334(4)
N3 N4 1.368(3)
N1 C1 1.337(4)
N1 N2 1.359(3)
N4 C6 1.331(4)
N2 C3 1.343(4)
N7 C10 1.308(4)
N7 N8 1.331(3)
N5 C9 1.327(4)
N5 N6 1.360(3)
N6 C7 1.341(4)
F1 C19 1.286(4)
F2 C19 1.268(4)
F3 C19 1.277(4)
C9 C8 1.353(5)
C4 C5 1.351(5)
C7 C8 1.357(5)
C2 C1 1.353(5)
C2 C3 1.356(5)
N12 C18 1.315(5)
N12 N11 1.340(3)
C6 C5 1.366(5)
C16 N11 1.319(4)
C16 C17 1.368(5)
C17 C18 1.361(7)
N8 C12 1.328(4)
C10 C11 1.366(5)
C11 C12 1.340(5)
N9 C13 1.316(4)
N9 N10 1.336(3)
C13 C14 1.370(5)
N10 C15 1.306(4)
C14 C15 1.334(6)
C20 F5 1.257(5)
C20 F4 1.283(5)
C20 F6 1.284(5)
C20 S2 1.801(4)
O5 S2 1.404(8)
O6 S2 1.430(8)
O7 S2 1.418(6)
S2 O6B 1.29(4)
S2 O7B 1.387(18)
S2 O5B 1.55(2)
